data_2217607
loop_
_publ_author_name
'Telu, Sanjay'
'Parkin, Sean'
'Robertson, Larry W.'
'Lehmler, Hans-Joachim'

_publ_section_title
;
 1,3,5-Trichloro-2-methoxybenzene
;
_journal_coeditor_code OM2200
_journal_issue 2
_journal_name_full 'Acta Crystallographica Section E'
_journal_page_first o424
_journal_page_last o424
_journal_paper_doi 10.1107/S160053680800055X
_journal_volume 64
_journal_year 2008
_chemical_formula_iupac 'C7 H5 Cl3 O'
_chemical_formula_moiety 'C7 H5 Cl3 O'
_chemical_formula_sum 'C7 H5 Cl3 O'
_chemical_formula_weight 211.46
_chemical_name_systematic
;
1,3,5-Trichloro-2-methoxybenzene
;
_space_group_IT_number 14
_symmetry_cell_setting monoclinic
_symmetry_space_group_name_Hall '-P 2yn'
_symmetry_space_group_name_H-M 'P 1 21/n 1'
_atom_sites_solution_hydrogens geom
_atom_sites_solution_primary direct
_atom_sites_solution_secondary difmap
_audit_creation_method SHELXL97
_cell_angle_alpha 90.00
_cell_angle_beta 115.5031(19)
_cell_angle_gamma 90.00
_cell_formula_units_Z 4
_cell_length_a 14.7538(5)
_cell_length_b 3.9846(2)
_cell_length_c 15.4810(7)
_cell_measurement_reflns_used 2156
_cell_measurement_temperature 90.0(2)
_cell_measurement_theta_max 27.48
_cell_measurement_theta_min 1.00
_cell_volume 821.42(6)
_computing_cell_refinement 'SCALEPACK (Otwinowski & Minor, 1997)'
_computing_data_collection 'COLLECT (Nonius, 1998)'
_computing_data_reduction 'DENZO-SMN (Otwinowski & Minor, 1997)'
_computing_molecular_graphics 'XP in SHELXTL (Sheldrick, 1994)'
_computing_publication_material 'SHELX97 (Sheldrick, 2008) and local procedures'
_computing_structure_refinement 'SHELXL97 (Sheldrick, 2008)'
_computing_structure_solution 'SHELXS97 (Sheldrick, 2008)'
_diffrn_ambient_temperature 90.0(2)
_diffrn_detector_area_resol_mean 18
_diffrn_measured_fraction_theta_full 1.000
_diffrn_measured_fraction_theta_max 1.000
_diffrn_measurement_device_type 'Nonius KappaCCD area-detector'
_diffrn_measurement_method '\w scans at fixed \c = 55\%'
_diffrn_radiation_monochromator graphite
_diffrn_radiation_source 'fine-focus sealed tube'
_diffrn_radiation_type MoK\a
_diffrn_radiation_wavelength 0.71073
_diffrn_reflns_av_R_equivalents 0.0202
_diffrn_reflns_av_sigmaI/netI 0.0288
_diffrn_reflns_limit_h_max 19
_diffrn_reflns_limit_h_min -18
_diffrn_reflns_limit_k_max 5
_diffrn_reflns_limit_k_min -5
_diffrn_reflns_limit_l_max 19
_diffrn_reflns_limit_l_min -20
_diffrn_reflns_number 13489
_diffrn_reflns_theta_full 27.49
_diffrn_reflns_theta_max 27.49
_diffrn_reflns_theta_min 1.59
_diffrn_standards_number 0
_exptl_absorpt_coefficient_mu 1.047
_exptl_absorpt_correction_T_max 0.8846
_exptl_absorpt_correction_T_min 0.7798
_exptl_absorpt_correction_type multi-scan
_exptl_absorpt_process_details '(SCALEPACK; Otwinowski & Minor, 1997)'
_exptl_crystal_colour colourless
_exptl_crystal_density_diffrn 1.710
_exptl_crystal_density_method 'not measured'
_exptl_crystal_description block
_exptl_crystal_F_000 424
_exptl_crystal_size_max 0.25
_exptl_crystal_size_mid 0.25
_exptl_crystal_size_min 0.12
_refine_diff_density_max 0.350
_refine_diff_density_min -0.309
_refine_ls_extinction_method none
_refine_ls_goodness_of_fit_ref 1.130
_refine_ls_hydrogen_treatment constr
_refine_ls_matrix_type full
_refine_ls_number_parameters 101
_refine_ls_number_reflns 1888
_refine_ls_number_restraints 0
_refine_ls_restrained_S_all 1.130
_refine_ls_R_factor_all 0.0413
_refine_ls_R_factor_gt 0.0297
_refine_ls_shift/su_max 0.001
_refine_ls_shift/su_mean 0.000
_refine_ls_structure_factor_coef Fsqd
_refine_ls_weighting_details 'calc w = 1/[\s^2^(Fo^2^)+(0.0244P)^2^+0.6499P] where P=(Fo^2^+2Fc^2^)/3'
_refine_ls_weighting_scheme calc
_refine_ls_wR_factor_gt 0.0645
_refine_ls_wR_factor_ref 0.0703
_reflns_number_gt 1558
_reflns_number_total 1888
_reflns_threshold_expression I>2\s(I)
_cod_data_source_file om2200.cif
_cod_data_source_block I
_cod_original_sg_symbol_H-M 'P 21/n'
_cod_database_code 2217607
_cod_database_fobs_code 2217607

loop_
_symmetry_equiv_pos_as_xyz
'x, y, z'
'-x+1/2, y+1/2, -z+1/2'
'-x, -y, -z'
'x-1/2, -y-1/2, z-1/2'

loop_
_atom_site_type_symbol
_atom_site_label
_atom_site_fract_x
_atom_site_fract_y
_atom_site_fract_z
_atom_site_U_iso_or_equiv
_atom_site_adp_type
_atom_site_calc_flag
_atom_site_refinement_flags
_atom_site_occupancy
Cl Cl1 0.65436(3) 0.31728(13) 0.83292(3) 0.02202(13) Uani d . 1
Cl Cl2 0.36963(3) 0.90882(13) 0.91077(3) 0.01965(12) Uani d . 1
Cl Cl3 0.32350(3) 0.84337(13) 0.54775(3) 0.02053(13) Uani d . 1
O O1 0.51708(9) 0.4751(4) 0.63059(9) 0.0189(3) Uani d . 1
C C1 0.48575(13) 0.5887(5) 0.69659(13) 0.0161(4) Uani d . 1
C C2 0.54027(13) 0.5242(5) 0.79404(13) 0.0161(4) Uani d . 1
C C3 0.50643(13) 0.6209(5) 0.86111(13) 0.0162(4) Uani d . 1
H H3 0.5447 0.5753 0.9273 0.019 Uiso calc R 1
C C4 0.41531(14) 0.7858(5) 0.82874(13) 0.0164(4) Uani d . 1
C C5 0.35818(13) 0.8564(5) 0.73309(13) 0.0158(4) Uani d . 1
H H5 0.2958 0.9705 0.7126 0.019 Uiso calc R 1
C C6 0.39426(13) 0.7561(5) 0.66748(12) 0.0147(4) Uani d . 1
C C7 0.58710(16) 0.6940(6) 0.61549(15) 0.0253(5) Uani d . 1
H H7A 0.5565 0.9156 0.5951 0.038 Uiso calc R 1
H H7B 0.6039 0.5988 0.5659 0.038 Uiso calc R 1
H H7C 0.6483 0.7159 0.6753 0.038 Uiso calc R 1

loop_
_atom_site_aniso_label
_atom_site_aniso_U_11
_atom_site_aniso_U_22
_atom_site_aniso_U_33
_atom_site_aniso_U_12
_atom_site_aniso_U_13
_atom_site_aniso_U_23
Cl1 0.0146(2) 0.0252(3) 0.0231(2) 0.00407(19) 0.00509(19) -0.0021(2)
Cl2 0.0178(2) 0.0266(3) 0.0163(2) 0.00018(18) 0.00906(18) -0.00204(18)
Cl3 0.0190(2) 0.0279(3) 0.0139(2) 0.00294(19) 0.00632(18) 0.00251(18)
O1 0.0171(7) 0.0230(8) 0.0205(7) -0.0022(6) 0.0119(6) -0.0046(6)
C1 0.0160(9) 0.0152(10) 0.0188(9) -0.0037(7) 0.0092(7) -0.0036(7)
C2 0.0123(8) 0.0142(10) 0.0208(9) -0.0003(7) 0.0061(7) -0.0008(7)
C3 0.0152(9) 0.0177(10) 0.0129(8) -0.0030(7) 0.0035(7) -0.0009(7)
C4 0.0177(9) 0.0160(10) 0.0184(9) -0.0037(7) 0.0106(8) -0.0031(7)
C5 0.0128(8) 0.0155(10) 0.0192(9) -0.0002(7) 0.0069(7) 0.0005(7)
C6 0.0138(9) 0.0168(10) 0.0120(8) -0.0023(7) 0.0040(7) 0.0002(7)
C7 0.0273(11) 0.0255(11) 0.0310(11) -0.0054(9) 0.0201(9) -0.0052(9)

loop_
_atom_type_symbol
_atom_type_description
_atom_type_scat_dispersion_real
_atom_type_scat_dispersion_imag
_atom_type_scat_source
C C .0033 .0016 'International Tables Vol C Tables 4.2.6.8 and 6.1.1.4'
H H .0000 .0000 'International Tables Vol C Tables 4.2.6.8 and 6.1.1.4'
O O .0106 .0060 'International Tables Vol C Tables 4.2.6.8 and 6.1.1.4'
Cl Cl .1484 .1585 'International Tables Vol C Tables 4.2.6.8 and 6.1.1.4'

loop_
_geom_angle_atom_site_label_1
_geom_angle_atom_site_label_2
_geom_angle_atom_site_label_3
_geom_angle
O1 C1 C2 121.63(16)
O1 C1 C6 120.55(16)
C2 C1 C6 117.70(16)
C3 C2 C1 122.21(17)
C3 C2 Cl1 118.77(14)
C1 C2 Cl1 119.02(14)
C4 C3 C2 117.92(17)
C4 C3 H3 121.0
C2 C3 H3 121.0
C5 C4 C3 122.34(17)
C5 C4 Cl2 118.33(14)
C3 C4 Cl2 119.33(14)
C4 C5 C6 118.36(17)
C4 C5 H5 120.8
C6 C5 H5 120.8
C5 C6 C1 121.46(16)
C5 C6 Cl3 118.74(14)
C1 C6 Cl3 119.79(14)
C1 O1 C7 114.60(15)
O1 C7 H7A 109.5
O1 C7 H7B 109.5
H7A C7 H7B 109.5
O1 C7 H7C 109.5
H7A C7 H7C 109.5
H7B C7 H7C 109.5

loop_
_geom_bond_atom_site_label_1
_geom_bond_atom_site_label_2
_geom_bond_distance
C1 O1 1.367(2)
C1 C2 1.394(3)
C1 C6 1.395(3)
C2 C3 1.386(3)
C2 Cl1 1.7329(19)
C3 C4 1.382(3)
C3 H3 0.9500
Cl2 C4 1.7447(18)
Cl3 C6 1.7264(18)
C4 C5 1.381(3)
C5 C6 1.393(3)
C5 H5 0.9500
O1 C7 1.446(2)
C7 H7A 0.9800
C7 H7B 0.9800
C7 H7C 0.9800

loop_
_geom_torsion_atom_site_label_1
_geom_torsion_atom_site_label_2
_geom_torsion_atom_site_label_3
_geom_torsion_atom_site_label_4
_geom_torsion
O1 C1 C2 C3 -176.17(17)
C6 C1 C2 C3 -0.1(3)
O1 C1 C2 Cl1 4.0(3)
C6 C1 C2 Cl1 -179.91(14)
C1 C2 C3 C4 0.1(3)
Cl1 C2 C3 C4 179.96(15)
C2 C3 C4 C5 -0.2(3)
C2 C3 C4 Cl2 179.51(15)
C3 C4 C5 C6 0.1(3)
Cl2 C4 C5 C6 -179.55(14)
C4 C5 C6 C1 -0.1(3)
C4 C5 C6 Cl3 -179.94(14)
O1 C1 C6 C5 176.18(17)
C2 C1 C6 C5 0.1(3)
O1 C1 C6 Cl3 -4.0(3)
C2 C1 C6 Cl3 179.92(14)
C2 C1 O1 C7 -86.2(2)
C6 C1 O1 C7 97.9(2)

loop_
_cod_related_entry_id
_cod_related_entry_database
_cod_related_entry_code
1 ChemSpider 6620
